data_7251270
loop_
_publ_author_name
'Guelfi, Massimo'
'Taddei, Marco'
'Bresciani, Giulio'

_publ_section_title
;
 Stepwise single-crystal-to-single-crystal phase transition in
 copper-based coordination polymers triggered by solvent release
;
_journal_name_full CrystEngComm
_journal_paper_doi 10.1039/D5CE00919G
_journal_year 2025
_chemical_formula_sum 'C38 H38 B2 Cu F8 N12 O2'
_chemical_formula_weight 931.96
_space_group_crystal_system triclinic
_space_group_IT_number 2
_space_group_name_Hall '-P 1'
_space_group_name_H-M_alt 'P -1'
_atom_sites_solution_hydrogens mixed
_atom_sites_solution_primary direct
_audit_creation_method SHELXL-2019/1
_audit_update_record
;
2025-09-22 deposited with the CCDC.	2025-11-24 downloaded from the CCDC.
;
_cell_angle_alpha 71.7760(10)
_cell_angle_beta 88.3920(10)
_cell_angle_gamma 81.732(2)
_cell_formula_units_Z 2
_cell_length_a 9.9469(4)
_cell_length_b 15.0114(6)
_cell_length_c 15.5126(6)
_cell_measurement_reflns_used 9289
_cell_measurement_temperature 100(2)
_cell_measurement_theta_max 26.369
_cell_measurement_theta_min 2.289
_cell_volume 2176.89(15)
_computing_structure_refinement 'SHELXL-2019/1 (Sheldrick, 2019)'
_diffrn_ambient_temperature 100(2)
_diffrn_measured_fraction_theta_full 0.996
_diffrn_measured_fraction_theta_max 0.996
_diffrn_measurement_device_type 'Bruker D8-Venture'
_diffrn_measurement_method Phi-Omega
_diffrn_radiation_type MoK\a
_diffrn_radiation_wavelength 0.71073
_diffrn_reflns_av_R_equivalents 0.0376
_diffrn_reflns_av_unetI/netI 0.0225
_diffrn_reflns_Laue_measured_fraction_full 0.996
_diffrn_reflns_Laue_measured_fraction_max 0.996
_diffrn_reflns_limit_h_max 12
_diffrn_reflns_limit_h_min -12
_diffrn_reflns_limit_k_max 18
_diffrn_reflns_limit_k_min -18
_diffrn_reflns_limit_l_max 19
_diffrn_reflns_limit_l_min -19
_diffrn_reflns_number 76893
_diffrn_reflns_point_group_measured_fraction_full 0.996
_diffrn_reflns_point_group_measured_fraction_max 0.996
_diffrn_reflns_theta_full 25.242
_diffrn_reflns_theta_max 26.387
_diffrn_reflns_theta_min 2.069
_exptl_absorpt_coefficient_mu 0.585
_exptl_absorpt_process_details Multi-Scan
_exptl_crystal_colour blue
_exptl_crystal_density_diffrn 1.422
_exptl_crystal_description block
_exptl_crystal_F_000 954
_exptl_crystal_size_max 0.158
_exptl_crystal_size_mid 0.120
_exptl_crystal_size_min 0.072
_exptl_transmission_factor_max 0.7454
_exptl_transmission_factor_min 0.7032
_refine_diff_density_max 1.366
_refine_diff_density_min -0.349
_refine_diff_density_rms 0.078
_refine_ls_extinction_method none
_refine_ls_goodness_of_fit_ref 1.071
_refine_ls_hydrogen_treatment constr
_refine_ls_matrix_type full
_refine_ls_number_parameters 573
_refine_ls_number_reflns 8889
_refine_ls_number_restraints 0
_refine_ls_restrained_S_all 1.071
_refine_ls_R_factor_all 0.0471
_refine_ls_R_factor_gt 0.0413
_refine_ls_shift/su_max 0.000
_refine_ls_shift/su_mean 0.000
_refine_ls_structure_factor_coef Fsqd
_refine_ls_weighting_details 'w=1/[\s^2^(Fo^2^)+(0.0716P)^2^+1.4756P] where P=(Fo^2^+2Fc^2^)/3'
_refine_ls_weighting_scheme calc
_refine_ls_wR_factor_gt 0.1190
_refine_ls_wR_factor_ref 0.1247
_reflns_Friedel_coverage 0.000
_reflns_number_gt 7552
_reflns_number_total 8889
_reflns_threshold_expression 'I > 2\s(I)'
_cod_data_source_file d5ce00919g2.cif
_cod_data_source_block UdP-7-2MeOHa
_cod_database_code 7251270
_shelx_shelxl_version_number 2019/1
_shelx_space_group_comment
;
The symmetry employed for this shelxl refinement is uniquely defined
by the following loop, which should always be used as a source of
symmetry information in preference to the above space-group names.
They are only intended as comments.
;
_exptl_absorpt_special_details '(Sheldrick G.M., 1996)'

loop_
_space_group_symop_operation_xyz
'x, y, z'
'-x, -y, -z'

loop_
_atom_site_label
_atom_site_type_symbol
_atom_site_fract_x
_atom_site_fract_y
_atom_site_fract_z
_atom_site_U_iso_or_equiv
_atom_site_adp_type
_atom_site_occupancy
_atom_site_site_symmetry_order
_atom_site_calc_flag
_atom_site_refinement_flags_posn
_atom_site_refinement_flags_adp
_atom_site_refinement_flags_occupancy
_atom_site_disorder_assembly
_atom_site_disorder_group
Cu1 Cu 0.500000 0.000000 0.500000 0.00923(9) Uani 1 2 d S . P . .
Cu2 Cu 1.500000 0.500000 0.500000 0.00956(9) Uani 1 2 d S . P . .
O1M O 0.46713(13) 0.09014(9) 0.60561(8) 0.0159(3) Uani 1 1 d . . . . .
H1M H 0.509960 0.064093 0.655056 0.024 Uiso 1 1 d R U . . .
O2M O 1.46442(13) 0.59266(9) 0.60048(8) 0.0161(3) Uani 1 1 d . . . . .
H2M H 1.499328 0.568194 0.652739 0.024 Uiso 1 1 d R U . . .
N1 N 1.39849(17) -0.01457(12) 1.23251(11) 0.0204(3) Uani 1 1 d . . . . .
N2 N 1.39207(16) 0.07857(11) 1.09010(10) 0.0180(3) Uani 1 1 d . . . . .
N3 N 1.56964(15) 0.28281(10) 0.74717(10) 0.0144(3) Uani 1 1 d . . . . .
N4 N 1.56370(15) 0.38982(10) 0.61190(10) 0.0127(3) Uani 1 1 d . . . . .
N5 N 1.30789(15) 0.47061(10) 0.52098(10) 0.0124(3) Uani 1 1 d . . . . .
N6 N 1.14033(14) 0.38776(10) 0.52756(10) 0.0121(3) Uani 1 1 d . . . . .
N7 N 0.85774(14) 0.11429(10) 0.47043(10) 0.0119(3) Uani 1 1 d . . . . .
N8 N 0.69179(14) 0.02973(10) 0.47940(10) 0.0117(3) Uani 1 1 d . . . . .
N9 N 0.43543(15) 0.11167(10) 0.39015(10) 0.0118(3) Uani 1 1 d . . . . .
N10 N 0.42798(15) 0.22119(10) 0.25644(10) 0.0130(3) Uani 1 1 d . . . . .
N11 N 0.59315(16) 0.42569(11) -0.08996(10) 0.0151(3) Uani 1 1 d . . . . .
N12 N 0.58215(17) 0.51683(11) -0.23322(10) 0.0182(3) Uani 1 1 d . . . . .
C1 C 0.51238(19) 0.48529(13) -0.15911(12) 0.0162(4) Uani 1 1 d . . . . .
H1 H 0.417260 0.502212 -0.154696 0.019 Uiso 1 1 calc R U . . .
C1M C 0.3951(2) 0.17722(15) 0.60619(16) 0.0302(5) Uani 1 1 d . . . . .
H1MA H 0.339721 0.205385 0.550465 0.045 Uiso 1 1 calc R U . . .
H1MB H 0.459173 0.219910 0.609583 0.045 Uiso 1 1 calc R U . . .
H1MC H 0.335885 0.167323 0.658946 0.045 Uiso 1 1 calc R U . . .
C2 C 0.7141(2) 0.47561(15) -0.21066(13) 0.0240(4) Uani 1 1 d . . . . .
H2 H 0.788396 0.485377 -0.250747 0.029 Uiso 1 1 calc R U . . .
C2M C 1.4050(2) 0.68605(14) 0.58993(14) 0.0236(4) Uani 1 1 d . . . . .
H2MA H 1.349327 0.710434 0.534122 0.035 Uiso 1 1 calc R U . . .
H2MB H 1.476451 0.725680 0.586232 0.035 Uiso 1 1 calc R U . . .
H2MC H 1.347640 0.687334 0.642060 0.035 Uiso 1 1 calc R U . . .
C3 C 0.7235(2) 0.41913(16) -0.12328(14) 0.0256(4) Uani 1 1 d . . . . .
H3 H 0.803138 0.382473 -0.091347 0.031 Uiso 1 1 calc R U . . .
C4 C 0.55072(18) 0.37572(12) -0.00130(12) 0.0144(3) Uani 1 1 d . . . . .
C5 C 0.64664(19) 0.33448(13) 0.06811(12) 0.0160(4) Uani 1 1 d . . . . .
H5 H 0.739787 0.340781 0.057197 0.019 Uiso 1 1 calc R U . . .
C6 C 0.60593(19) 0.28400(13) 0.15353(12) 0.0159(4) Uani 1 1 d . . . . .
H6 H 0.671022 0.255868 0.201464 0.019 Uiso 1 1 calc R U . . .
C7 C 0.47015(18) 0.27478(12) 0.16862(11) 0.0138(3) Uani 1 1 d . . . . .
C8 C 0.37379(19) 0.31674(14) 0.09969(13) 0.0186(4) Uani 1 1 d . . . . .
H8 H 0.280588 0.310770 0.110813 0.022 Uiso 1 1 calc R U . . .
C9 C 0.41441(19) 0.36748(14) 0.01441(13) 0.0196(4) Uani 1 1 d . . . . .
H9 H 0.349016 0.396542 -0.033188 0.023 Uiso 1 1 calc R U . . .
C10 C 0.50242(18) 0.14469(12) 0.31440(11) 0.0123(3) Uani 1 1 d . . . . .
H10 H 0.590838 0.118130 0.302519 0.015 Uiso 1 1 calc R U . . .
C11 C 0.31196(18) 0.16925(12) 0.37958(12) 0.0152(3) Uani 1 1 d . . . . .
H11 H 0.241985 0.162386 0.423148 0.018 Uiso 1 1 calc R U . . .
C12 C 0.30555(19) 0.23756(13) 0.29709(12) 0.0175(4) Uani 1 1 d . . . . .
H12 H 0.232063 0.286345 0.272603 0.021 Uiso 1 1 calc R U . . .
C13 C 0.78152(17) 0.01397(12) 0.41443(12) 0.0135(3) Uani 1 1 d . . . . .
H13 H 0.772920 -0.027164 0.379802 0.016 Uiso 1 1 calc R U . . .
C14 C 0.88423(18) 0.06658(12) 0.40773(12) 0.0144(3) Uani 1 1 d . . . . .
H14 H 0.958957 0.069726 0.367910 0.017 Uiso 1 1 calc R U . . .
C15 C 0.74123(17) 0.08994(12) 0.51235(12) 0.0118(3) Uani 1 1 d . . . . .
H15 H 0.700609 0.112860 0.558915 0.014 Uiso 1 1 calc R U . . .
C16 C 0.93149(16) 0.18321(12) 0.48487(12) 0.0118(3) Uani 1 1 d . . . . .
C17 C 0.97137(17) 0.25308(12) 0.40986(12) 0.0127(3) Uani 1 1 d . . . . .
H17 H 0.952193 0.253665 0.350022 0.015 Uiso 1 1 calc R U . . .
C18 C 1.03972(17) 0.32192(12) 0.42414(12) 0.0129(3) Uani 1 1 d . . . . .
H18 H 1.068087 0.370204 0.374086 0.016 Uiso 1 1 calc R U . . .
C19 C 1.06602(16) 0.31930(12) 0.51229(12) 0.0120(3) Uani 1 1 d . . . . .
C20 C 1.02578(17) 0.24993(12) 0.58736(12) 0.0135(3) Uani 1 1 d . . . . .
H20 H 1.044598 0.249536 0.647191 0.016 Uiso 1 1 calc R U . . .
C21 C 0.95740(17) 0.18121(12) 0.57284(12) 0.0137(3) Uani 1 1 d . . . . .
H21 H 0.928610 0.133152 0.622928 0.016 Uiso 1 1 calc R U . . .
C22 C 1.11482(18) 0.43391(12) 0.59175(12) 0.0150(3) Uani 1 1 d . . . . .
H22 H 1.040232 0.430220 0.631723 0.018 Uiso 1 1 calc R U . . .
C23 C 1.21807(18) 0.48582(12) 0.58629(12) 0.0141(3) Uani 1 1 d . . . . .
H23 H 1.227001 0.526115 0.621741 0.017 Uiso 1 1 calc R U . . .
C24 C 1.25753(17) 0.41179(12) 0.48659(12) 0.0123(3) Uani 1 1 d . . . . .
H24 H 1.298109 0.389530 0.439623 0.015 Uiso 1 1 calc R U . . .
C25 C 1.49442(18) 0.35685(12) 0.68645(12) 0.0134(3) Uani 1 1 d . . . . .
H25 H 1.403971 0.381856 0.695999 0.016 Uiso 1 1 calc R U . . .
C26 C 1.69481(19) 0.26862(14) 0.70932(13) 0.0194(4) Uani 1 1 d . . . . .
H26 H 1.769615 0.221864 0.735938 0.023 Uiso 1 1 calc R U . . .
C27 C 1.68933(19) 0.33509(13) 0.62625(12) 0.0175(4) Uani 1 1 d . . . . .
H27 H 1.761486 0.342672 0.584303 0.021 Uiso 1 1 calc R U . . .
C28 C 1.52444(19) 0.22949(12) 0.83408(12) 0.0150(3) Uani 1 1 d . . . . .
C29 C 1.38802(19) 0.21978(13) 0.84676(12) 0.0184(4) Uani 1 1 d . . . . .
H29 H 1.324751 0.247744 0.797707 0.022 Uiso 1 1 calc R U . . .
C30 C 1.3442(2) 0.16918(14) 0.93115(13) 0.0194(4) Uani 1 1 d . . . . .
H30 H 1.250969 0.162291 0.940226 0.023 Uiso 1 1 calc R U . . .
C31 C 1.4378(2) 0.12859(13) 1.00240(12) 0.0172(4) Uani 1 1 d . . . . .
C32 C 1.5741(2) 0.13752(14) 0.98941(13) 0.0199(4) Uani 1 1 d . . . . .
H32 H 1.637511 0.108998 1.038305 0.024 Uiso 1 1 calc R U . . .
C33 C 1.61809(19) 0.18818(13) 0.90490(13) 0.0187(4) Uani 1 1 d . . . . .
H33 H 1.711518 0.194492 0.895670 0.022 Uiso 1 1 calc R U . . .
C34 C 1.2623(2) 0.09085(19) 1.12379(15) 0.0346(5) Uani 1 1 d . . . . .
H34 H 1.184928 0.131688 1.092503 0.042 Uiso 1 1 calc R U . . .
C35 C 1.2689(2) 0.03238(18) 1.21071(14) 0.0319(5) Uani 1 1 d . . . . .
H35 H 1.194474 0.024958 1.250818 0.038 Uiso 1 1 calc R U . . .
C36 C 1.4691(2) 0.01563(13) 1.15861(12) 0.0191(4) Uani 1 1 d . . . . .
H36 H 1.563311 -0.004559 1.154095 0.023 Uiso 1 1 calc R U . . .
F1 F 0.79388(13) 0.42124(10) 0.24191(9) 0.0377(3) Uani 1 1 d . . . . .
F2 F 0.86993(15) 0.50365(10) 0.10456(9) 0.0397(3) Uani 1 1 d . . . . .
F3 F 0.96035(14) 0.51152(10) 0.23527(9) 0.0351(3) Uani 1 1 d . . . . .
F4 F 1.00505(13) 0.37704(9) 0.19689(8) 0.0332(3) Uani 1 1 d . . . . .
B1 B 0.9065(2) 0.45415(17) 0.19469(15) 0.0252(5) Uani 1 1 d . . . . .
F5 F 0.92415(17) 0.14391(11) 0.18145(11) 0.0520(4) Uani 1 1 d . . . . .
F6 F 0.95243(14) -0.01356(11) 0.24921(9) 0.0421(4) Uani 1 1 d . . . . .
F7 F 0.74197(13) 0.06558(11) 0.20360(9) 0.0402(3) Uani 1 1 d . . . . .
F8 F 0.89658(16) 0.04358(12) 0.09962(9) 0.0471(4) Uani 1 1 d . . . . .
B2 B 0.8800(3) 0.06071(19) 0.18404(17) 0.0325(5) Uani 1 1 d . . . . .

loop_
_atom_site_aniso_label
_atom_site_aniso_U_11
_atom_site_aniso_U_22
_atom_site_aniso_U_33
_atom_site_aniso_U_23
_atom_site_aniso_U_13
_atom_site_aniso_U_12
Cu1 0.00782(15) 0.00853(15) 0.00992(15) 0.00014(11) -0.00092(10) -0.00323(11)
Cu2 0.00891(15) 0.00894(15) 0.00999(15) -0.00046(11) -0.00142(11) -0.00384(11)
O1M 0.0175(6) 0.0170(6) 0.0132(6) -0.0056(5) -0.0026(5) 0.0001(5)
O2M 0.0191(6) 0.0160(6) 0.0126(6) -0.0038(5) -0.0030(5) -0.0017(5)
N1 0.0255(9) 0.0200(8) 0.0141(7) -0.0018(6) -0.0007(6) -0.0064(7)
N2 0.0189(8) 0.0199(8) 0.0125(7) -0.0002(6) -0.0014(6) -0.0049(6)
N3 0.0168(7) 0.0131(7) 0.0114(7) -0.0017(6) -0.0009(6) -0.0012(6)
N4 0.0129(7) 0.0118(7) 0.0135(7) -0.0035(6) -0.0004(6) -0.0036(6)
N5 0.0125(7) 0.0113(7) 0.0129(7) -0.0020(5) -0.0022(5) -0.0036(5)
N6 0.0102(7) 0.0108(7) 0.0156(7) -0.0039(6) 0.0002(5) -0.0032(5)
N7 0.0096(7) 0.0111(7) 0.0148(7) -0.0029(6) 0.0002(5) -0.0035(5)
N8 0.0108(7) 0.0106(7) 0.0124(7) -0.0010(5) -0.0013(5) -0.0030(5)
N9 0.0105(7) 0.0109(7) 0.0137(7) -0.0029(6) -0.0005(5) -0.0025(5)
N10 0.0136(7) 0.0125(7) 0.0110(7) -0.0016(5) 0.0001(6) -0.0010(6)
N11 0.0173(8) 0.0153(7) 0.0103(7) -0.0010(6) -0.0002(6) -0.0018(6)
N12 0.0238(8) 0.0175(8) 0.0121(7) -0.0022(6) -0.0005(6) -0.0041(6)
C1 0.0193(9) 0.0146(8) 0.0130(8) -0.0022(7) -0.0022(7) -0.0014(7)
C1M 0.0347(12) 0.0239(10) 0.0335(12) -0.0144(9) -0.0088(9) 0.0050(9)
C2 0.0218(10) 0.0298(11) 0.0154(9) 0.0001(8) 0.0022(7) -0.0039(8)
C2M 0.0269(10) 0.0190(9) 0.0255(10) -0.0084(8) -0.0026(8) -0.0010(8)
C3 0.0149(9) 0.0351(11) 0.0181(9) 0.0023(8) 0.0004(7) 0.0002(8)
C4 0.0187(9) 0.0120(8) 0.0111(8) -0.0017(6) 0.0004(7) -0.0025(7)
C5 0.0150(9) 0.0174(9) 0.0138(8) -0.0018(7) -0.0002(7) -0.0030(7)
C6 0.0163(9) 0.0163(8) 0.0124(8) -0.0006(7) -0.0030(7) -0.0013(7)
C7 0.0185(9) 0.0104(8) 0.0104(8) -0.0003(6) 0.0008(7) -0.0016(7)
C8 0.0135(9) 0.0218(9) 0.0164(9) -0.0001(7) -0.0011(7) -0.0022(7)
C9 0.0168(9) 0.0222(9) 0.0141(9) 0.0015(7) -0.0053(7) 0.0004(7)
C10 0.0138(8) 0.0107(8) 0.0113(8) -0.0016(6) -0.0011(6) -0.0022(6)
C11 0.0124(8) 0.0149(8) 0.0155(8) -0.0021(7) 0.0007(6) 0.0006(7)
C12 0.0155(9) 0.0165(9) 0.0159(9) -0.0008(7) 0.0000(7) 0.0026(7)
C13 0.0117(8) 0.0133(8) 0.0159(8) -0.0049(7) 0.0000(6) -0.0023(6)
C14 0.0115(8) 0.0148(8) 0.0181(8) -0.0065(7) 0.0026(6) -0.0029(6)
C15 0.0098(8) 0.0116(8) 0.0132(8) -0.0019(6) 0.0001(6) -0.0033(6)
C16 0.0066(7) 0.0102(8) 0.0184(8) -0.0039(6) -0.0002(6) -0.0022(6)
C17 0.0109(8) 0.0133(8) 0.0133(8) -0.0035(6) 0.0000(6) -0.0018(6)
C18 0.0093(8) 0.0115(8) 0.0164(8) -0.0019(6) 0.0008(6) -0.0024(6)
C19 0.0070(7) 0.0111(8) 0.0183(8) -0.0049(6) -0.0005(6) -0.0019(6)
C20 0.0121(8) 0.0136(8) 0.0145(8) -0.0035(7) -0.0004(6) -0.0028(6)
C21 0.0105(8) 0.0125(8) 0.0168(8) -0.0020(6) 0.0012(6) -0.0036(6)
C22 0.0128(8) 0.0146(8) 0.0184(9) -0.0066(7) 0.0012(7) -0.0013(7)
C23 0.0125(8) 0.0122(8) 0.0175(8) -0.0048(7) -0.0006(7) -0.0011(6)
C24 0.0113(8) 0.0124(8) 0.0129(8) -0.0023(6) -0.0006(6) -0.0041(6)
C25 0.0150(8) 0.0118(8) 0.0124(8) -0.0017(6) -0.0021(6) -0.0030(6)
C26 0.0166(9) 0.0193(9) 0.0171(9) -0.0005(7) -0.0011(7) 0.0036(7)
C27 0.0152(9) 0.0175(9) 0.0166(9) -0.0022(7) 0.0002(7) 0.0009(7)
C28 0.0204(9) 0.0125(8) 0.0107(8) -0.0014(6) 0.0001(7) -0.0028(7)
C29 0.0193(9) 0.0193(9) 0.0138(8) -0.0012(7) -0.0044(7) -0.0016(7)
C30 0.0176(9) 0.0231(9) 0.0153(9) -0.0020(7) -0.0008(7) -0.0047(7)
C31 0.0236(10) 0.0153(9) 0.0108(8) -0.0006(7) -0.0011(7) -0.0048(7)
C32 0.0203(9) 0.0205(9) 0.0146(9) 0.0008(7) -0.0051(7) -0.0026(7)
C33 0.0177(9) 0.0200(9) 0.0162(9) -0.0017(7) -0.0012(7) -0.0041(7)
C34 0.0199(10) 0.0502(14) 0.0212(10) 0.0067(10) -0.0004(8) -0.0044(10)
C35 0.0229(10) 0.0457(13) 0.0189(10) 0.0036(9) 0.0012(8) -0.0090(9)
C36 0.0245(10) 0.0175(9) 0.0133(8) -0.0018(7) -0.0022(7) -0.0024(7)
F1 0.0256(7) 0.0535(9) 0.0343(7) -0.0115(6) 0.0037(5) -0.0124(6)
F2 0.0424(8) 0.0443(8) 0.0230(6) 0.0005(6) -0.0091(6) 0.0016(6)
F3 0.0337(7) 0.0401(8) 0.0371(7) -0.0176(6) 0.0018(6) -0.0111(6)
F4 0.0342(7) 0.0346(7) 0.0261(6) -0.0073(5) -0.0010(5) 0.0051(5)
B1 0.0218(11) 0.0312(12) 0.0196(10) -0.0046(9) -0.0035(8) -0.0009(9)
F5 0.0555(10) 0.0517(9) 0.0498(9) -0.0125(7) 0.0027(7) -0.0189(8)
F6 0.0330(7) 0.0543(9) 0.0299(7) -0.0059(6) -0.0034(6) 0.0073(6)
F7 0.0266(7) 0.0565(9) 0.0352(7) -0.0142(6) -0.0016(5) 0.0012(6)
F8 0.0484(9) 0.0628(10) 0.0251(7) -0.0112(7) 0.0034(6) 0.0025(7)
B2 0.0332(13) 0.0359(14) 0.0240(12) -0.0039(10) 0.0049(10) -0.0033(11)

loop_
_atom_type_symbol
_atom_type_description
_atom_type_scat_dispersion_real
_atom_type_scat_dispersion_imag
_atom_type_scat_source
C C 0.0033 0.0016 'International Tables Vol C Tables 4.2.6.8 and 6.1.1.4'
H H 0.0000 0.0000 'International Tables Vol C Tables 4.2.6.8 and 6.1.1.4'
B B 0.0013 0.0007 'International Tables Vol C Tables 4.2.6.8 and 6.1.1.4'
Cu Cu 0.3201 1.2651 'International Tables Vol C Tables 4.2.6.8 and 6.1.1.4'
F F 0.0171 0.0103 'International Tables Vol C Tables 4.2.6.8 and 6.1.1.4'
N N 0.0061 0.0033 'International Tables Vol C Tables 4.2.6.8 and 6.1.1.4'
O O 0.0106 0.0060 'International Tables Vol C Tables 4.2.6.8 and 6.1.1.4'

loop_
_geom_angle_atom_site_label_1
_geom_angle_atom_site_label_2
_geom_angle_atom_site_label_3
_geom_angle
_geom_angle_site_symmetry_1
_geom_angle_site_symmetry_3
_geom_angle_publ_flag
N8 Cu1 N8 180.0 2_656 . ?
N8 Cu1 N9 89.93(6) 2_656 . ?
N8 Cu1 N9 90.07(6) . . ?
N8 Cu1 N9 90.07(6) 2_656 2_656 ?
N8 Cu1 N9 89.94(6) . 2_656 ?
N9 Cu1 N9 180.0 . 2_656 ?
N8 Cu1 O1M 90.11(5) 2_656 2_656 ?
N8 Cu1 O1M 89.89(5) . 2_656 ?
N9 Cu1 O1M 85.39(5) . 2_656 ?
N9 Cu1 O1M 94.61(5) 2_656 2_656 ?
N8 Cu1 O1M 89.89(5) 2_656 . ?
N8 Cu1 O1M 90.11(5) . . ?
N9 Cu1 O1M 94.61(5) . . ?
N9 Cu1 O1M 85.39(5) 2_656 . ?
O1M Cu1 O1M 180.00(6) 2_656 . ?
N5 Cu2 N5 180.00(8) . 2_866 ?
N5 Cu2 N4 90.04(6) . 2_866 ?
N5 Cu2 N4 89.96(6) 2_866 2_866 ?
N5 Cu2 N4 89.96(6) . . ?
N5 Cu2 N4 90.04(6) 2_866 . ?
N4 Cu2 N4 180.0 2_866 . ?
N5 Cu2 O2M 89.40(5) . . ?
N5 Cu2 O2M 90.59(5) 2_866 . ?
N4 Cu2 O2M 94.17(5) 2_866 . ?
N4 Cu2 O2M 85.83(5) . . ?
N5 Cu2 O2M 90.60(5) . 2_866 ?
N5 Cu2 O2M 89.41(5) 2_866 2_866 ?
N4 Cu2 O2M 85.84(5) 2_866 2_866 ?
N4 Cu2 O2M 94.17(5) . 2_866 ?
O2M Cu2 O2M 180.0 . 2_866 ?
C1M O1M Cu1 136.53(12) . . ?
C1M O1M H1M 109.5 . . ?
Cu1 O1M H1M 114.0 . . ?
C2M O2M Cu2 133.60(11) . . ?
C2M O2M H2M 109.5 . . ?
Cu2 O2M H2M 116.7 . . ?
C36 N1 C35 105.28(16) . . ?
C36 N2 C34 106.53(16) . . ?
C36 N2 C31 126.59(17) . . ?
C34 N2 C31 126.69(16) . . ?
C25 N3 C26 107.33(15) . . ?
C25 N3 C28 125.33(15) . . ?
C26 N3 C28 127.33(15) . . ?
C25 N4 C27 105.94(15) . . ?
C25 N4 Cu2 127.33(12) . . ?
C27 N4 Cu2 126.73(12) . . ?
C24 N5 C23 106.38(14) . . ?
C24 N5 Cu2 123.02(12) . . ?
C23 N5 Cu2 128.89(12) . . ?
C24 N6 C22 107.59(14) . . ?
C24 N6 C19 125.07(14) . . ?
C22 N6 C19 127.05(14) . . ?
C15 N7 C14 107.78(14) . . ?
C15 N7 C16 124.88(15) . . ?
C14 N7 C16 127.16(14) . . ?
C15 N8 C13 106.36(14) . . ?
C15 N8 Cu1 123.24(12) . . ?
C13 N8 Cu1 128.51(12) . . ?
C10 N9 C11 106.13(14) . . ?
C10 N9 Cu1 127.42(12) . . ?
C11 N9 Cu1 126.45(12) . . ?
C10 N10 C12 107.62(14) . . ?
C10 N10 C7 125.47(15) . . ?
C12 N10 C7 126.90(15) . . ?
C1 N11 C3 106.60(15) . . ?
C1 N11 C4 126.63(16) . . ?
C3 N11 C4 126.71(15) . . ?
C1 N12 C2 105.45(16) . . ?
N12 C1 N11 111.62(16) . . ?
N12 C1 H1 124.2 . . ?
N11 C1 H1 124.2 . . ?
O1M C1M H1MA 109.5 . . ?
O1M C1M H1MB 109.5 . . ?
H1MA C1M H1MB 109.5 . . ?
O1M C1M H1MC 109.5 . . ?
H1MA C1M H1MC 109.5 . . ?
H1MB C1M H1MC 109.5 . . ?
C3 C2 N12 110.43(17) . . ?
C3 C2 H2 124.8 . . ?
N12 C2 H2 124.8 . . ?
O2M C2M H2MA 109.5 . . ?
O2M C2M H2MB 109.5 . . ?
H2MA C2M H2MB 109.5 . . ?
O2M C2M H2MC 109.5 . . ?
H2MA C2M H2MC 109.5 . . ?
H2MB C2M H2MC 109.5 . . ?
C2 C3 N11 105.90(17) . . ?
C2 C3 H3 127.1 . . ?
N11 C3 H3 127.1 . . ?
C9 C4 C5 120.43(16) . . ?
C9 C4 N11 119.88(16) . . ?
C5 C4 N11 119.68(16) . . ?
C4 C5 C6 119.70(17) . . ?
C4 C5 H5 120.2 . . ?
C6 C5 H5 120.2 . . ?
C7 C6 C5 119.73(16) . . ?
C7 C6 H6 120.1 . . ?
C5 C6 H6 120.1 . . ?
C6 C7 C8 120.75(16) . . ?
C6 C7 N10 119.89(16) . . ?
C8 C7 N10 119.36(16) . . ?
C7 C8 C9 119.52(17) . . ?
C7 C8 H8 120.2 . . ?
C9 C8 H8 120.2 . . ?
C8 C9 C4 119.88(17) . . ?
C8 C9 H9 120.1 . . ?
C4 C9 H9 120.1 . . ?
N9 C10 N10 110.81(15) . . ?
N9 C10 H10 124.6 . . ?
N10 C10 H10 124.6 . . ?
C12 C11 N9 109.64(16) . . ?
C12 C11 H11 125.2 . . ?
N9 C11 H11 125.2 . . ?
C11 C12 N10 105.79(15) . . ?
C11 C12 H12 127.1 . . ?
N10 C12 H12 127.1 . . ?
C14 C13 N8 109.38(15) . . ?
C14 C13 H13 125.3 . . ?
N8 C13 H13 125.3 . . ?
C13 C14 N7 105.99(15) . . ?
C13 C14 H14 127.0 . . ?
N7 C14 H14 127.0 . . ?
N8 C15 N7 110.49(15) . . ?
N8 C15 H15 124.8 . . ?
N7 C15 H15 124.8 . . ?
C21 C16 C17 121.68(16) . . ?
C21 C16 N7 119.34(15) . . ?
C17 C16 N7 118.93(15) . . ?
C18 C17 C16 118.83(16) . . ?
C18 C17 H17 120.6 . . ?
C16 C17 H17 120.6 . . ?
C19 C18 C17 119.25(16) . . ?
C19 C18 H18 120.4 . . ?
C17 C18 H18 120.4 . . ?
C18 C19 C20 122.10(16) . . ?
C18 C19 N6 119.59(15) . . ?
C20 C19 N6 118.28(15) . . ?
C21 C20 C19 118.51(16) . . ?
C21 C20 H20 120.7 . . ?
C19 C20 H20 120.7 . . ?
C16 C21 C20 119.63(16) . . ?
C16 C21 H21 120.2 . . ?
C20 C21 H21 120.2 . . ?
C23 C22 N6 106.15(15) . . ?
C23 C22 H22 126.9 . . ?
N6 C22 H22 126.9 . . ?
C22 C23 N5 109.22(15) . . ?
C22 C23 H23 125.4 . . ?
N5 C23 H23 125.4 . . ?
N5 C24 N6 110.63(15) . . ?
N5 C24 H24 124.7 . . ?
N6 C24 H24 124.7 . . ?
N4 C25 N3 110.92(16) . . ?
N4 C25 H25 124.5 . . ?
N3 C25 H25 124.5 . . ?
C27 C26 N3 105.97(16) . . ?
C27 C26 H26 127.0 . . ?
N3 C26 H26 127.0 . . ?
C26 C27 N4 109.84(16) . . ?
C26 C27 H27 125.1 . . ?
N4 C27 H27 125.1 . . ?
C33 C28 C29 120.64(17) . . ?
C33 C28 N3 119.41(16) . . ?
C29 C28 N3 119.95(16) . . ?
C30 C29 C28 119.87(17) . . ?
C30 C29 H29 120.1 . . ?
C28 C29 H29 120.1 . . ?
C29 C30 C31 119.54(18) . . ?
C29 C30 H30 120.2 . . ?
C31 C30 H30 120.2 . . ?
C32 C31 C30 120.53(17) . . ?
C32 C31 N2 119.92(16) . . ?
C30 C31 N2 119.54(17) . . ?
C31 C32 C33 119.98(17) . . ?
C31 C32 H32 120.0 . . ?
C33 C32 H32 120.0 . . ?
C28 C33 C32 119.43(17) . . ?
C28 C33 H33 120.3 . . ?
C32 C33 H33 120.3 . . ?
C35 C34 N2 105.66(19) . . ?
C35 C34 H34 127.2 . . ?
N2 C34 H34 127.2 . . ?
C34 C35 N1 110.41(19) . . ?
C34 C35 H35 124.8 . . ?
N1 C35 H35 124.8 . . ?
N1 C36 N2 112.09(17) . . ?
N1 C36 H36 124.0 . . ?
N2 C36 H36 124.0 . . ?
F3 B1 F1 109.80(18) . . ?
F3 B1 F2 110.66(19) . . ?
F1 B1 F2 109.83(17) . . ?
F3 B1 F4 108.66(17) . . ?
F1 B1 F4 109.16(18) . . ?
F2 B1 F4 108.70(18) . . ?
F5 B2 F6 109.7(2) . . ?
F5 B2 F7 109.7(2) . . ?
F6 B2 F7 109.89(19) . . ?
F5 B2 F8 111.42(19) . . ?
F6 B2 F8 108.6(2) . . ?
F7 B2 F8 107.5(2) . . ?

loop_
_geom_bond_atom_site_label_1
_geom_bond_atom_site_label_2
_geom_bond_distance
_geom_bond_site_symmetry_2
_geom_bond_publ_flag
Cu1 N8 2.0155(14) 2_656 ?
Cu1 N8 2.0155(14) . ?
Cu1 N9 2.0227(14) . ?
Cu1 N9 2.0227(14) 2_656 ?
Cu1 O1M 2.4189(12) 2_656 ?
Cu1 O1M 2.4189(12) . ?
Cu2 N5 2.0174(14) . ?
Cu2 N5 2.0174(14) 2_866 ?
Cu2 N4 2.0285(14) 2_866 ?
Cu2 N4 2.0286(14) . ?
Cu2 O2M 2.3819(12) . ?
Cu2 O2M 2.3819(12) 2_866 ?
O1M C1M 1.400(2) . ?
O1M H1M 0.8400 . ?
O2M C2M 1.402(2) . ?
O2M H2M 0.8400 . ?
N1 C36 1.317(2) . ?
N1 C35 1.373(3) . ?
N2 C36 1.349(2) . ?
N2 C34 1.388(3) . ?
N2 C31 1.430(2) . ?
N3 C25 1.352(2) . ?
N3 C26 1.379(2) . ?
N3 C28 1.433(2) . ?
N4 C25 1.324(2) . ?
N4 C27 1.376(2) . ?
N5 C24 1.324(2) . ?
N5 C23 1.383(2) . ?
N6 C24 1.352(2) . ?
N6 C22 1.379(2) . ?
N6 C19 1.428(2) . ?
N7 C15 1.353(2) . ?
N7 C14 1.377(2) . ?
N7 C16 1.425(2) . ?
N8 C15 1.323(2) . ?
N8 C13 1.381(2) . ?
N9 C10 1.326(2) . ?
N9 C11 1.378(2) . ?
N10 C10 1.350(2) . ?
N10 C12 1.382(2) . ?
N10 C7 1.435(2) . ?
N11 C1 1.356(2) . ?
N11 C3 1.384(2) . ?
N11 C4 1.430(2) . ?
N12 C1 1.318(2) . ?
N12 C2 1.373(3) . ?
C1 H1 0.9500 . ?
C1M H1MA 0.9800 . ?
C1M H1MB 0.9800 . ?
C1M H1MC 0.9800 . ?
C2 C3 1.353(3) . ?
C2 H2 0.9500 . ?
C2M H2MA 0.9800 . ?
C2M H2MB 0.9800 . ?
C2M H2MC 0.9800 . ?
C3 H3 0.9500 . ?
C4 C9 1.387(3) . ?
C4 C5 1.387(2) . ?
C5 C6 1.387(2) . ?
C5 H5 0.9500 . ?
C6 C7 1.383(3) . ?
C6 H6 0.9500 . ?
C7 C8 1.386(3) . ?
C8 C9 1.386(3) . ?
C8 H8 0.9500 . ?
C9 H9 0.9500 . ?
C10 H10 0.9500 . ?
C11 C12 1.363(2) . ?
C11 H11 0.9500 . ?
C12 H12 0.9500 . ?
C13 C14 1.361(2) . ?
C13 H13 0.9500 . ?
C14 H14 0.9500 . ?
C15 H15 0.9500 . ?
C16 C21 1.386(2) . ?
C16 C17 1.393(2) . ?
C17 C18 1.390(2) . ?
C17 H17 0.9500 . ?
C18 C19 1.387(2) . ?
C18 H18 0.9500 . ?
C19 C20 1.391(2) . ?
C20 C21 1.390(2) . ?
C20 H20 0.9500 . ?
C21 H21 0.9500 . ?
C22 C23 1.361(2) . ?
C22 H22 0.9500 . ?
C23 H23 0.9500 . ?
C24 H24 0.9500 . ?
C25 H25 0.9500 . ?
C26 C27 1.358(3) . ?
C26 H26 0.9500 . ?
C27 H27 0.9500 . ?
C28 C33 1.387(3) . ?
C28 C29 1.388(3) . ?
C29 C30 1.386(3) . ?
C29 H29 0.9500 . ?
C30 C31 1.390(3) . ?
C30 H30 0.9500 . ?
C31 C32 1.385(3) . ?
C32 C33 1.389(3) . ?
C32 H32 0.9500 . ?
C33 H33 0.9500 . ?
C34 C35 1.357(3) . ?
C34 H34 0.9500 . ?
C35 H35 0.9500 . ?
C36 H36 0.9500 . ?
F1 B1 1.386(3) . ?
F2 B1 1.393(3) . ?
F3 B1 1.384(3) . ?
F4 B1 1.397(3) . ?
F5 B2 1.371(3) . ?
F6 B2 1.375(3) . ?
F7 B2 1.394(3) . ?
F8 B2 1.412(3) . ?

loop_
_geom_torsion_atom_site_label_1
_geom_torsion_atom_site_label_2
_geom_torsion_atom_site_label_3
_geom_torsion_atom_site_label_4
_geom_torsion
_geom_torsion_site_symmetry_1
_geom_torsion_site_symmetry_2
_geom_torsion_site_symmetry_3
_geom_torsion_site_symmetry_4
_geom_torsion_publ_flag
C2 N12 C1 N11 0.0(2) . . . . ?
C3 N11 C1 N12 -0.2(2) . . . . ?
C4 N11 C1 N12 -177.34(16) . . . . ?
C1 N12 C2 C3 0.3(2) . . . . ?
N12 C2 C3 N11 -0.4(3) . . . . ?
C1 N11 C3 C2 0.3(2) . . . . ?
C4 N11 C3 C2 177.48(18) . . . . ?
C1 N11 C4 C9 15.5(3) . . . . ?
C3 N11 C4 C9 -161.1(2) . . . . ?
C1 N11 C4 C5 -165.57(17) . . . . ?
C3 N11 C4 C5 17.8(3) . . . . ?
C9 C4 C5 C6 0.6(3) . . . . ?
N11 C4 C5 C6 -178.40(16) . . . . ?
C4 C5 C6 C7 0.3(3) . . . . ?
C5 C6 C7 C8 -1.0(3) . . . . ?
C5 C6 C7 N10 178.88(16) . . . . ?
C10 N10 C7 C6 -32.3(3) . . . . ?
C12 N10 C7 C6 147.85(18) . . . . ?
C10 N10 C7 C8 147.64(18) . . . . ?
C12 N10 C7 C8 -32.2(3) . . . . ?
C6 C7 C8 C9 0.8(3) . . . . ?
N10 C7 C8 C9 -179.11(17) . . . . ?
C7 C8 C9 C4 0.1(3) . . . . ?
C5 C4 C9 C8 -0.8(3) . . . . ?
N11 C4 C9 C8 178.17(17) . . . . ?
C11 N9 C10 N10 0.62(19) . . . . ?
Cu1 N9 C10 N10 -179.06(11) . . . . ?
C12 N10 C10 N9 -0.6(2) . . . . ?
C7 N10 C10 N9 179.49(15) . . . . ?
C10 N9 C11 C12 -0.4(2) . . . . ?
Cu1 N9 C11 C12 179.30(12) . . . . ?
N9 C11 C12 N10 0.0(2) . . . . ?
C10 N10 C12 C11 0.4(2) . . . . ?
C7 N10 C12 C11 -179.76(16) . . . . ?
C15 N8 C13 C14 -1.0(2) . . . . ?
Cu1 N8 C13 C14 163.51(12) . . . . ?
N8 C13 C14 N7 0.8(2) . . . . ?
C15 N7 C14 C13 -0.28(19) . . . . ?
C16 N7 C14 C13 -175.49(16) . . . . ?
C13 N8 C15 N7 0.79(19) . . . . ?
Cu1 N8 C15 N7 -164.71(11) . . . . ?
C14 N7 C15 N8 -0.33(19) . . . . ?
C16 N7 C15 N8 175.02(15) . . . . ?
C15 N7 C16 C21 47.0(2) . . . . ?
C14 N7 C16 C21 -138.58(18) . . . . ?
C15 N7 C16 C17 -130.69(18) . . . . ?
C14 N7 C16 C17 43.7(2) . . . . ?
C21 C16 C17 C18 0.5(3) . . . . ?
N7 C16 C17 C18 178.09(15) . . . . ?
C16 C17 C18 C19 -0.1(3) . . . . ?
C17 C18 C19 C20 -0.2(3) . . . . ?
C17 C18 C19 N6 177.82(15) . . . . ?
C24 N6 C19 C18 -47.5(2) . . . . ?
C22 N6 C19 C18 139.39(18) . . . . ?
C24 N6 C19 C20 130.56(18) . . . . ?
C22 N6 C19 C20 -42.5(2) . . . . ?
C18 C19 C20 C21 0.2(3) . . . . ?
N6 C19 C20 C21 -177.87(15) . . . . ?
C17 C16 C21 C20 -0.5(3) . . . . ?
N7 C16 C21 C20 -178.10(15) . . . . ?
C19 C20 C21 C16 0.2(3) . . . . ?
C24 N6 C22 C23 0.79(19) . . . . ?
C19 N6 C22 C23 174.84(16) . . . . ?
N6 C22 C23 N5 -1.2(2) . . . . ?
C24 N5 C23 C22 1.2(2) . . . . ?
Cu2 N5 C23 C22 -164.03(12) . . . . ?
C23 N5 C24 N6 -0.68(19) . . . . ?
Cu2 N5 C24 N6 165.62(11) . . . . ?
C22 N6 C24 N5 -0.06(19) . . . . ?
C19 N6 C24 N5 -174.26(15) . . . . ?
C27 N4 C25 N3 -0.8(2) . . . . ?
Cu2 N4 C25 N3 -179.73(11) . . . . ?
C26 N3 C25 N4 0.7(2) . . . . ?
C28 N3 C25 N4 -178.67(15) . . . . ?
C25 N3 C26 C27 -0.4(2) . . . . ?
C28 N3 C26 C27 179.02(17) . . . . ?
N3 C26 C27 N4 -0.1(2) . . . . ?
C25 N4 C27 C26 0.5(2) . . . . ?
Cu2 N4 C27 C26 179.50(13) . . . . ?
C25 N3 C28 C33 -150.14(18) . . . . ?
C26 N3 C28 C33 30.6(3) . . . . ?
C25 N3 C28 C29 29.7(3) . . . . ?
C26 N3 C28 C29 -149.55(19) . . . . ?
C33 C28 C29 C30 0.7(3) . . . . ?
N3 C28 C29 C30 -179.21(17) . . . . ?
C28 C29 C30 C31 0.0(3) . . . . ?
C29 C30 C31 C32 -0.7(3) . . . . ?
C29 C30 C31 N2 178.31(17) . . . . ?
C36 N2 C31 C32 -19.6(3) . . . . ?
C34 N2 C31 C32 154.9(2) . . . . ?
C36 N2 C31 C30 161.44(19) . . . . ?
C34 N2 C31 C30 -24.1(3) . . . . ?
C30 C31 C32 C33 0.7(3) . . . . ?
N2 C31 C32 C33 -178.31(18) . . . . ?
C29 C28 C33 C32 -0.7(3) . . . . ?
N3 C28 C33 C32 179.20(17) . . . . ?
C31 C32 C33 C28 0.0(3) . . . . ?
C36 N2 C34 C35 -1.3(3) . . . . ?
C31 N2 C34 C35 -176.6(2) . . . . ?
N2 C34 C35 N1 0.9(3) . . . . ?
C36 N1 C35 C34 -0.2(3) . . . . ?
C35 N1 C36 N2 -0.7(2) . . . . ?
C34 N2 C36 N1 1.3(2) . . . . ?
C31 N2 C36 N1 176.64(17) . . . . ?
